data_4313525
loop_
_publ_author_name
'Christophe Stroh'
'Elie Belorizky'
'Philippe Turek'
'H\'el\`ene Bolvin'
'Raymond Ziessel'

_publ_section_title
;
 Aminomethyl-bipyridine Bearing Two Flexible Nitronyl-nitroxide Arms: A
 New Podand for Complexation of Transition Metals in a Facial or
 Meridional Conformation
;
_journal_name_full 'Inorganic Chemistry'
_journal_page_first 2938
_journal_page_last 2949
_journal_paper_doi 10.1021/ic020484v
_journal_volume 42
_journal_year 2003
_chemical_formula_moiety 'C28 H41 Cl2 N7 Ni O14'
_chemical_formula_sum 'C28 H41 Cl2 N7 Ni O14'
_chemical_formula_weight 829.29
_chemical_name_systematic ' ?'
_space_group_IT_number 145
_symmetry_cell_setting hexagonal
_symmetry_space_group_name_Hall 'P 32'
_symmetry_space_group_name_H-M 'P 32'
_cell_angle_alpha 90
_cell_angle_beta 90
_cell_angle_gamma 120
_cell_formula_units_Z 3
_cell_length_a 15.2867(1)
_cell_length_b 15.2867(1)
_cell_length_c 13.7160(1)
_cell_measurement_reflns_used 20856
_cell_measurement_temperature 173
_cell_measurement_theta_max 26.4
_cell_measurement_theta_min 1.4
_cell_volume 2775.78(3)
_computing_publication_material CIFGEN_IN_OpenMoleN_(_1997)
_computing_structure_refinement LSFM_OpenMoleN_(_1997)
_computing_structure_solution Direct_methods_(SIR,_Burla_et_al.,_1989)
_diffrn_ambient_temperature 173
_diffrn_measurement_details
;
   20856 reflections were collected using program Collect
  ("Collect" Data collection software, Nonius B.V., 1998)
  The conditions were as follow : crystal to detector distance =  25. mm.
  Scan angle =  1.8 deg 1 scans of   40 sec per frame.
  Data collection was divided into  1 set(s)
  with the following starting angles and number of frames :

  Set 1 Theta =    6.30 Omega =    0.00 Kappa =    0.00  154 frames
  Friedel pairs were averaged. Internal R = 0.05
;
_diffrn_measurement_device_type KappaCCD
_diffrn_measurement_method '\p scans'
_diffrn_radiation_monochromator graphite
_diffrn_radiation_type Mo-K\a
_diffrn_radiation_wavelength 0.71073
_diffrn_reflns_av_R_equivalents 0.050
_diffrn_reflns_av_sigmaI/netI 0.333
_diffrn_reflns_limit_h_max 19
_diffrn_reflns_limit_h_min -19
_diffrn_reflns_limit_k_max 16
_diffrn_reflns_limit_k_min -16
_diffrn_reflns_limit_l_max 17
_diffrn_reflns_limit_l_min -17
_diffrn_reflns_number 20856
_diffrn_reflns_theta_max 26.38
_diffrn_reflns_theta_min 2.5
_diffrn_source xray_tube
_diffrn_standards_decay_% 0
_exptl_absorpt_coefficient_mu 0.741
_exptl_absorpt_correction_type none
_exptl_crystal_colour red
_exptl_crystal_density_diffrn 1.49
_exptl_crystal_density_method none
_exptl_crystal_description prism
_exptl_crystal_F_000 1296
_exptl_crystal_size_max 0.17
_exptl_crystal_size_mid 0.13
_exptl_crystal_size_min 0.10
_refine_diff_density_max 0.918
_refine_diff_density_min -0.422
_refine_ls_abs_structure_details 'Flack H D  (1983), Acta Cryst. A39, 876-881'
_refine_ls_abs_structure_Flack 0.02(2)
_refine_ls_extinction_method none
_refine_ls_goodness_of_fit_all 3.472
_refine_ls_goodness_of_fit_ref 1.416
_refine_ls_hydrogen_treatment noref
_refine_ls_matrix_type full
_refine_ls_number_constraints 0
_refine_ls_number_parameters 462
_refine_ls_number_reflns 2904
_refine_ls_number_restraints 1
_refine_ls_R_factor_all 0.068
_refine_ls_R_factor_gt 0.058
_refine_ls_shift/esd_mean 0.002
_refine_ls_shift/su_max 0.034
_refine_ls_structure_factor_coef F
_refine_ls_weighting_scheme sigma
_refine_ls_wR_factor_all 0.185
_refine_ls_wR_factor_ref 0.075
_reflns_number_gt 2904
_reflns_number_total 3796
_reflns_threshold_expression >3.0\s(I)
_cod_data_source_file ic020484v_2.cif
_cod_data_source_block st207
_cod_original_sg_symbol_Hall ' P 32'
_cod_database_code 4313525

loop_
_symmetry_equiv_pos_as_xyz
x,y,z
-y,+x-y,2/3+z
-x+y,-x,1/3+z

loop_
_atom_site_aniso_label
_atom_site_aniso_U_11
_atom_site_aniso_U_22
_atom_site_aniso_U_33
_atom_site_aniso_U_12
_atom_site_aniso_U_13
_atom_site_aniso_U_23
_atom_site_aniso_type_symbol
NI 0.0332(3) 0.0309(3) 0.0342(3) 0.0152(2) 0.0007(3) 0.0025(3) Ni
O1 0.065(3) 0.090(3) 0.047(3) 0.049(2) 0.004(2) -0.002(3) O
N1 0.044(2) 0.036(2) 0.044(3) 0.019(2) -0.004(2) 0.005(2) N
C1 0.038(3) 0.039(3) 0.066(5) 0.009(3) -0.008(3) 0.011(3) C
C2 0.053(4) 0.045(4) 0.087(6) -0.000(3) -0.025(4) 0.017(4) C
C3 0.070(5) 0.035(3) 0.083(6) 0.016(3) -0.031(4) -0.001(4) C
C4 0.082(4) 0.038(3) 0.072(5) 0.030(3) -0.029(4) -0.007(3) C
C5 0.052(3) 0.030(3) 0.043(4) 0.017(2) -0.007(3) 0.004(3) C
C6 0.060(3) 0.034(3) 0.037(4) 0.026(2) -0.006(3) -0.002(3) C
C7 0.078(4) 0.050(3) 0.062(5) 0.046(2) -0.005(3) -0.008(3) C
C8 0.078(4) 0.071(3) 0.065(5) 0.058(2) 0.012(3) -0.002(3) C
C9 0.050(3) 0.068(3) 0.062(5) 0.039(2) 0.021(3) 0.004(3) C
C10 0.043(3) 0.049(3) 0.046(4) 0.030(2) 0.002(3) -0.000(3) C
N2 0.039(2) 0.030(2) 0.041(3) 0.017(2) 0.003(2) 0.002(2) N
C11 0.031(3) 0.038(3) 0.048(4) 0.017(2) 0.009(3) 0.009(3) C
N3 0.041(2) 0.031(2) 0.033(3) 0.022(1) 0.003(2) 0.006(2) N
C12 0.041(3) 0.037(2) 0.031(3) 0.023(2) -0.008(2) -0.005(2) C
C13 0.034(2) 0.037(3) 0.035(3) 0.018(2) -0.003(2) 0.002(2) C
N4 0.039(2) 0.034(2) 0.052(3) 0.018(2) -0.002(2) 0.008(2) N
O2 0.034(2) 0.037(2) 0.068(4) 0.005(2) -0.013(2) -0.000(2) O
C14 0.046(3) 0.044(3) 0.089(6) 0.022(2) -0.021(3) 0.016(3) C
C15 0.060(4) 0.035(3) 0.073(5) 0.017(2) -0.029(3) 0.007(3) C
N5 0.040(2) 0.038(2) 0.039(3) 0.020(2) -0.008(2) -0.003(2) N
O3 0.037(2) 0.038(2) 0.044(3) 0.003(2) -0.005(2) 0.007(2) O
C16 0.075(5) 0.059(5) 0.27(2) 0.029(3) -0.049(7) 0.036(7) C
C17 0.157(8) 0.090(6) 0.070(6) 0.059(5) -0.049(5) -0.002(5) C
C18 0.066(5) 0.064(5) 0.129(8) 0.017(4) -0.026(5) 0.040(5) C
C19 0.131(7) 0.074(4) 0.092(8) 0.068(3) -0.019(6) -0.006(5) C
C20 0.049(3) 0.038(2) 0.033(3) 0.027(2) -0.005(2) -0.003(2) C
C21 0.031(3) 0.024(2) 0.036(3) 0.009(2) 0.000(2) 0.001(2) C
N6 0.044(2) 0.028(2) 0.032(3) 0.016(2) 0.005(2) 0.004(2) N
O4 0.041(2) 0.029(2) 0.041(3) 0.003(2) 0.003(2) 0.006(2) O
C22 0.035(3) 0.032(3) 0.046(4) 0.008(2) -0.000(3) 0.003(3) C
C23 0.039(3) 0.032(3) 0.027(3) 0.014(2) -0.001(2) -0.001(2) C
N7 0.037(2) 0.031(2) 0.034(3) 0.015(2) 0.000(2) 0.001(2) N
O5 0.035(2) 0.031(2) 0.042(3) 0.009(1) 0.001(2) 0.006(2) O
C24 0.057(4) 0.046(4) 0.030(4) 0.014(3) 0.002(3) 0.002(3) C
C25 0.065(4) 0.047(3) 0.054(5) 0.031(2) -0.013(3) -0.001(3) C
C26 0.064(3) 0.053(3) 0.050(4) 0.035(2) 0.002(3) -0.010(3) C
C27 0.042(3) 0.046(3) 0.037(4) 0.011(3) -0.010(3) 0.007(3) C
CL1 0.0484(8) 0.0579(9) 0.059(1) 0.0258(6) 0.0137(8) 0.0106(9) Cl
O6 0.080(4) 0.208(7) 0.163(7) 0.080(4) 0.074(4) 0.119(5) O
O7 0.26(1) 0.192(6) 0.30(1) 0.140(6) 0.13(1) 0.200(5) O
O8 0.47(2) 0.151(6) 0.19(1) 0.189(7) -0.06(1) -0.066(7) O
O9 0.120(4) 0.267(7) 0.29(1) 0.145(3) 0.106(6) 0.166(7) O
CL2 0.0606(9) 0.0419(8) 0.0407(9) 0.0183(6) 0.0086(7) -0.0006(7) Cl
O10 0.096(7) 0.29(2) 0.125(8) -0.02(1) 0.051(6) -0.061(9) O
O11 0.072(4) 0.072(4) 0.069(4) 0.010(3) -0.013(4) -0.011(3) O
O12 0.298(9) 0.157(5) 0.25(1) 0.167(4) -0.04(1) -0.089(6) O
O13 0.120(8) 0.20(1) 0.065(5) -0.046(8) -0.022(5) 0.042(6) O

loop_
_atom_site_label
_atom_site_fract_x
_atom_site_fract_y
_atom_site_fract_z
_atom_site_U_iso_or_equiv
_atom_site_occupancy
_atom_site_thermal_displace_type
_atom_site_calc_flag
_atom_site_calc_attached_atom
_atom_site_type_symbol
NI 0.19796(6) 0.28741(6) 0.7714 0.0327(3) 1.000 Uani ? ? Ni
O1 0.0999(4) 0.3137(5) 0.8513(5) 0.065(3) 1.000 Uani ? ? O
N1 0.1040(4) 0.1348(4) 0.7445(5) 0.041(3) 1.000 Uani ? ? N
C1 0.0085(6) 0.0774(6) 0.7711(7) 0.046(4) 1.000 Uani ? ? C
C2 -0.0485(7) -0.0219(7) 0.7417(8) 0.059(5) 1.000 Uani ? ? C
C3 -0.0051(7) -0.0647(6) 0.6871(8) 0.059(5) 1.000 Uani ? ? C
C4 0.0938(7) -0.0074(6) 0.6595(7) 0.061(4) 1.000 Uani ? ? C
C5 0.1472(6) 0.0948(5) 0.6904(6) 0.041(3) 1.000 Uani ? ? C
C6 0.2550(6) 0.1635(5) 0.6628(6) 0.042(3) 1.000 Uani ? ? C
C7 0.3156(6) 0.1379(6) 0.6108(7) 0.062(4) 1.000 Uani ? ? C
C8 0.4110(6) 0.2097(6) 0.5920(7) 0.071(4) 1.000 Uani ? ? C
C9 0.4508(6) 0.3120(6) 0.6237(7) 0.060(4) 1.000 Uani ? ? C
C10 0.3830(5) 0.3314(5) 0.6768(6) 0.046(3) 1.000 Uani ? ? C
N2 0.2897(4) 0.2595(4) 0.6945(4) 0.037(2) 1.000 Uani ? ? N
C11 0.4133(5) 0.4354(5) 0.7119(6) 0.038(3) 1.000 Uani ? ? C
N3 0.3306(4) 0.4361(4) 0.7689(4) 0.035(2) 1.000 Uani ? ? N
C12 0.3628(5) 0.4721(5) 0.8703(5) 0.036(3) 1.000 Uani ? ? C
C13 0.3907(5) 0.4018(5) 0.9206(5) 0.035(3) 1.000 Uani ? ? C
N4 0.4820(4) 0.4309(4) 0.9620(5) 0.041(3) 1.000 Uani ? ? N
O2 0.5577(4) 0.5210(4) 0.9624(5) 0.044(3) 1.000 Uani ? ? O
C14 0.4802(6) 0.3437(6) 1.0169(8) 0.057(4) 1.000 Uani ? ? C
C15 0.3844(6) 0.2557(6) 0.9786(7) 0.054(4) 1.000 Uani ? ? C
N5 0.3317(4) 0.3056(4) 0.9324(5) 0.039(2) 1.000 Uani ? ? N
O3 0.2385(4) 0.2528(4) 0.9021(4) 0.040(2) 1.000 Uani ? ? O
C16 0.5737(9) 0.3488(9) 1.020(2) 0.106(7) 1.000 Uani ? ? C
C17 0.460(1) 0.365(1) 1.1282(9) 0.100(7) 1.000 Uani ? ? C
C18 0.3173(8) 0.1717(8) 1.042(1) 0.082(6) 1.000 Uani ? ? C
C19 0.414(1) 0.2083(8) 0.886(1) 0.096(6) 1.000 Uani ? ? C
C20 0.3023(5) 0.5086(5) 0.7261(5) 0.039(3) 1.000 Uani ? ? C
C21 0.2617(5) 0.4799(4) 0.6250(5) 0.030(3) 1.000 Uani ? ? C
N6 0.2971(4) 0.5438(4) 0.5489(4) 0.034(2) 1.000 Uani ? ? N
O4 0.3700(4) 0.6345(4) 0.5508(4) 0.037(2) 1.000 Uani ? ? O
C22 0.2246(5) 0.5008(5) 0.4623(6) 0.037(3) 1.000 Uani ? ? C
C23 0.1688(5) 0.3871(5) 0.4890(5) 0.032(3) 1.000 Uani ? ? C
N7 0.1854(4) 0.3925(4) 0.5969(4) 0.034(2) 1.000 Uani ? ? N
O5 0.1340(3) 0.3130(3) 0.6532(4) 0.036(2) 1.000 Uani ? ? O
C24 0.2836(6) 0.5264(6) 0.3678(6) 0.043(4) 1.000 Uani ? ? C
C25 0.1583(6) 0.5488(6) 0.4667(6) 0.054(4) 1.000 Uani ? ? C
C26 0.2169(6) 0.3267(6) 0.4470(6) 0.055(4) 1.000 Uani ? ? C
C27 0.0551(6) 0.3306(6) 0.4705(6) 0.041(3) 1.000 Uani ? ? C
CL1 0.5463(1) 0.5178(2) 0.4207(2) 0.0548(9) 1.000 Uani ? ? Cl
O6 0.4653(6) 0.4787(9) 0.4766(8) 0.139(5) 1.000 Uani ? ? O
O7 0.579(1) 0.6044(9) 0.379(1) 0.248(9) 1.000 Uani ? ? O
O8 0.501(2) 0.452(1) 0.345(2) 0.24(1) 1.000 Uani ? ? O
O9 0.6109(7) 0.4842(9) 0.444(1) 0.209(7) 1.000 Uani ? ? O
CL2 0.1349(2) 0.3582(1) 1.1144(2) 0.0469(8) 1.000 Uani ? ? Cl
O10 0.2290(9) 0.394(2) 1.074(1) 0.15(1) 1.000 Uani ? ? O
O11 0.0596(6) 0.2875(6) 1.0494(6) 0.071(4) 1.000 Uani ? ? O
O12 0.129(1) 0.4448(7) 1.129(1) 0.225(9) 1.000 Uani ? ? O
O13 0.1205(9) 0.321(1) 1.2066(7) 0.117(8) 1.000 Uani ? ? O
O14 0.874(1) 0.338(1) 0.062(1) 0.084(4) 0.500 Uiso ? ? O
O15 0.796(2) 0.141(1) 0.002(2) 0.107(6) 0.500 Uiso ? ? O
C28 0.774(1) 0.311(1) 0.045(1) 0.058(4) 0.500 Uiso ? ? C
H1 -0.0217 0.1054 0.8116 0.0678 1.000 Uiso calc C1 H
H2 -0.1177 -0.0604 0.7594 0.0940 1.000 Uiso calc C2 H
H3 -0.0432 -0.1337 0.6685 0.0872 1.000 Uiso calc C3 H
H4 0.1256 -0.0351 0.6208 0.0832 1.000 Uiso calc C4 H
H5 0.2905 0.0706 0.5885 0.0741 1.000 Uiso calc C7 H
H6 0.4535 0.1923 0.5566 0.0812 1.000 Uiso calc C8 H
H7 0.5182 0.3632 0.6101 0.0725 1.000 Uiso calc C9 H
H8 0.4290 0.4789 0.6573 0.0509 1.000 Uiso calc C11 H
H9 0.4713 0.4590 0.7523 0.0509 1.000 Uiso calc C11 H
H10 0.3089 0.4726 0.9044 0.0455 1.000 Uiso calc C12 H
H11 0.4196 0.5385 0.8691 0.0455 1.000 Uiso calc C12 H
H12 0.5676 0.2924 1.0553 0.1754 1.000 Uiso calc C16 H
H13 0.5959 0.3479 0.9557 0.1754 1.000 Uiso calc C16 H
H14 0.6214 0.4094 1.0518 0.1754 1.000 Uiso calc C16 H
H15 0.4575 0.3140 1.1697 0.1394 1.000 Uiso calc C17 H
H16 0.5134 0.4291 1.1486 0.1394 1.000 Uiso calc C17 H
H17 0.3978 0.3645 1.1316 0.1394 1.000 Uiso calc C17 H
H18 0.3537 0.1424 1.0700 0.1217 1.000 Uiso calc C18 H
H19 0.2928 0.1961 1.0931 0.1217 1.000 Uiso calc C18 H
H20 0.2621 0.1222 1.0056 0.1217 1.000 Uiso calc C18 H
H21 0.4487 0.1748 0.9091 0.1193 1.000 Uiso calc C19 H
H22 0.3549 0.1615 0.8525 0.1193 1.000 Uiso calc C19 H
H23 0.4574 0.2612 0.8430 0.1193 1.000 Uiso calc C19 H
H24 0.3606 0.5739 0.7245 0.0487 1.000 Uiso calc C20 H
H25 0.2522 0.5098 0.7661 0.0487 1.000 Uiso calc C20 H
H26 0.2379 0.4993 0.3145 0.0642 1.000 Uiso calc C24 H
H27 0.3232 0.5977 0.3612 0.0642 1.000 Uiso calc C24 H
H28 0.3266 0.4981 0.3684 0.0642 1.000 Uiso calc C24 H
H29 0.1116 0.5245 0.4141 0.0695 1.000 Uiso calc C25 H
H30 0.1225 0.5318 0.5267 0.0695 1.000 Uiso calc C25 H
H31 0.1993 0.6202 0.4619 0.0695 1.000 Uiso calc C25 H
H32 0.2081 0.3213 0.3783 0.0686 1.000 Uiso calc C26 H
H33 0.2869 0.3608 0.4620 0.0686 1.000 Uiso calc C26 H
H34 0.1850 0.2611 0.4750 0.0686 1.000 Uiso calc C26 H
H35 0.0427 0.3261 0.4023 0.0603 1.000 Uiso calc C27 H
H36 0.0260 0.2645 0.4972 0.0603 1.000 Uiso calc C27 H
H37 0.0258 0.3659 0.5005 0.0603 1.000 Uiso calc C27 H

loop_
_atom_type_symbol
_atom_type_description
_atom_type_scat_dispersion_real
_atom_type_scat_dispersion_imag
_atom_type_scat_source
C ? 0.002 0.002 International_Tables_Vol_IV_Table_2.3.1
H ? 0.000 0.000 International_Tables_Vol_IV_Table_2.3.1
Cl ? 0.132 0.159 International_Tables_Vol_IV_Table_2.3.1
N ? 0.004 0.003 International_Tables_Vol_IV_Table_2.3.1
Ni ? 0.285 1.113 International_Tables_Vol_IV_Table_2.3.1
O ? 0.008 0.006 International_Tables_Vol_IV_Table_2.3.1

loop_
_geom_angle_atom_site_label_1
_geom_angle_atom_site_label_2
_geom_angle_atom_site_label_3
_geom_angle
_geom_angle_site_symmetry_1
_geom_angle_site_symmetry_2
_geom_angle_site_symmetry_3
_geom_angle_publ_flag
O1 NI N1 98.8(3) . . . ?
O1 NI N2 178.8(3) . . . ?
O1 NI N3 101.3(3) . . . ?
O1 NI O3 85.9(3) . . . ?
O1 NI O5 85.4(3) . . . ?
N1 NI N2 80.1(3) . . . ?
N1 NI N3 159.9(3) . . . ?
N1 NI O3 89.7(3) . . . ?
N1 NI O5 86.8(3) . . . ?
N2 NI N3 79.8(3) . . . ?
N2 NI O3 94.2(3) . . . ?
N2 NI O5 94.4(3) . . . ?
N3 NI O3 92.3(2) . . . ?
N3 NI O5 94.2(2) . . . ?
O3 NI O5 170.0(2) . . . ?
NI N1 C1 127.7(7) . . . ?
NI N1 C5 113.2(6) . . . ?
C1 N1 C5 119.1(8) . . . ?
N1 C1 C2 121(1) . . . ?
C1 C2 C3 119(1) . . . ?
C2 C3 C4 119(1) . . . ?
C3 C4 C5 117(1) . . . ?
N1 C5 C4 121(1) . . . ?
N1 C5 C6 116.5(7) . . . ?
C4 C5 C6 121.6(9) . . . ?
C5 C6 C7 126.6(8) . . . ?
C5 C6 N2 112.0(8) . . . ?
C7 C6 N2 121.4(9) . . . ?
C6 C7 C8 118.6(9) . . . ?
C7 C8 C9 122.0(9) . . . ?
C8 C9 C10 115.4(9) . . . ?
C9 C10 N2 121.5(9) . . . ?
C9 C10 C11 121.2(8) . . . ?
N2 C10 C11 117.3(8) . . . ?
NI N2 C6 118.1(6) . . . ?
NI N2 C10 120.7(6) . . . ?
C6 N2 C10 121.1(8) . . . ?
C10 C11 N3 111.3(7) . . . ?
NI N3 C11 110.7(5) . . . ?
NI N3 C12 109.7(5) . . . ?
NI N3 C20 108.6(5) . . . ?
C11 N3 C12 111.6(6) . . . ?
C11 N3 C20 111.1(6) . . . ?
C12 N3 C20 105.0(6) . . . ?
N3 C12 C13 108.9(6) . . . ?
C12 C13 N4 124.6(7) . . . ?
C12 C13 N5 125.6(7) . . . ?
N4 C13 N5 109.8(7) . . . ?
C13 N4 O2 125.6(7) . . . ?
C13 N4 C14 110.7(7) . . . ?
C13 N4 N5 34.1(4) . . . ?
O2 N4 C14 123.4(7) . . . ?
O2 N4 N5 159.7(6) . . . ?
C14 N4 N5 76.8(5) . . . ?
N4 C14 C15 101.2(7) . . . ?
N4 C14 C16 113(1) . . . ?
N4 C14 C17 102.3(9) . . . ?
C15 C14 C16 125(1) . . . ?
C15 C14 C17 108(1) . . . ?
C16 C14 C17 104(1) . . . ?
C14 C15 N5 102.9(7) . . . ?
C14 C15 C18 121(1) . . . ?
C14 C15 C19 107(1) . . . ?
N5 C15 C18 112(1) . . . ?
N5 C15 C19 103.9(8) . . . ?
C18 C15 C19 107(1) . . . ?
C13 N5 N4 36.1(4) . . . ?
C13 N5 C15 112.6(7) . . . ?
C13 N5 O3 126.0(7) . . . ?
N4 N5 C15 76.6(5) . . . ?
N4 N5 O3 162.1(6) . . . ?
C15 N5 O3 121.2(7) . . . ?
NI O3 N5 119.7(5) . . . ?
N3 C20 C21 112.3(6) . . . ?
C20 C21 N6 123.4(7) . . . ?
C20 C21 N7 126.6(7) . . . ?
N6 C21 N7 109.9(7) . . . ?
C21 N6 O4 126.1(7) . . . ?
C21 N6 C22 110.4(6) . . . ?
C21 N6 N7 34.6(4) . . . ?
O4 N6 C22 122.4(6) . . . ?
O4 N6 N7 160.8(6) . . . ?
C22 N6 N7 76.4(4) . . . ?
N6 C22 C23 100.0(6) . . . ?
N6 C22 C24 110.1(7) . . . ?
N6 C22 C25 106.0(7) . . . ?
C23 C22 C24 114.5(7) . . . ?
C23 C22 C25 114.0(7) . . . ?
C24 C22 C25 111.3(8) . . . ?
C22 C23 N7 100.8(6) . . . ?
C22 C23 C26 114.9(7) . . . ?
C22 C23 C27 115.3(7) . . . ?
N7 C23 C26 106.5(7) . . . ?
N7 C23 C27 108.0(6) . . . ?
C26 C23 C27 110.3(8) . . . ?
C21 N7 N6 35.5(4) . . . ?
C21 N7 C23 112.6(6) . . . ?
C21 N7 O5 125.6(7) . . . ?
N6 N7 C23 77.3(4) . . . ?
N6 N7 O5 161.1(5) . . . ?
C23 N7 O5 121.4(6) . . . ?
NI O5 N7 121.5(5) . . . ?
O6 CL1 O7 120(1) . . . ?
O6 CL1 O8 95(1) . . . ?
O6 CL1 O9 112.7(8) . . . ?
O7 CL1 O8 102(1) . . . ?
O7 CL1 O9 120(1) . . . ?
O8 CL1 O9 95(1) . . . ?
CL1 O6 O8 43(1) . . . ?
CL1 O7 O8 40(1) . . . ?
CL1 O8 O6 41.1(9) . . . ?
CL1 O8 O7 37.6(8) . . . ?
CL1 O8 O9 42(1) . . . ?
O6 O8 O7 67.9(9) . . . ?
O6 O8 O9 67.4(9) . . . ?
O7 O8 O9 68(1) . . . ?
CL1 O9 O8 42.7(8) . . . ?
O10 CL2 O11 109.6(8) . . . ?
O10 CL2 O12 103(1) . . . ?
O10 CL2 O13 117(1) . . . ?
O11 CL2 O12 113(1) . . . ?
O11 CL2 O13 111.2(7) . . . ?
O12 CL2 O13 101(1) . . . ?
CL2 O10 O12 38(1) . . . ?
CL2 O12 O10 38.0(8) . . . ?
CL2 O12 O13 39.0(8) . . . ?
O10 O12 O13 66(1) . . . ?
CL2 O13 O12 39.9(8) . . . ?

loop_
_geom_bond_atom_site_label_1
_geom_bond_atom_site_label_2
_geom_bond_distance
_geom_bond_site_symmetry_1
_geom_bond_site_symmetry_2
_geom_bond_publ_flag
NI O1 2.052(7) . . ?
NI N1 2.071(7) . . ?
NI N2 1.964(7) . . ?
NI N3 2.161(7) . . ?
NI O3 2.050(6) . . ?
NI O5 2.030(6) . . ?
N1 C1 1.32(1) . . ?
N1 C5 1.33(1) . . ?
C1 C2 1.38(2) . . ?
C2 C3 1.36(2) . . ?
C3 C4 1.37(2) . . ?
C4 C5 1.42(1) . . ?
C5 C6 1.49(1) . . ?
C6 C7 1.37(1) . . ?
C6 N2 1.36(1) . . ?
C7 C8 1.34(2) . . ?
C8 C9 1.43(2) . . ?
C9 C10 1.41(1) . . ?
C10 N2 1.32(1) . . ?
C10 C11 1.50(1) . . ?
C11 N3 1.49(1) . . ?
N3 C12 1.49(1) . . ?
N3 C20 1.50(1) . . ?
C12 C13 1.51(1) . . ?
C13 N4 1.36(1) . . ?
C13 N5 1.29(1) . . ?
N4 O2 1.28(1) . . ?
N4 C14 1.52(1) . . ?
N4 N5 2.17(1) . . ?
C14 C15 1.50(1) . . ?
C14 C16 1.39(2) . . ?
C14 C17 1.62(2) . . ?
C15 N5 1.50(1) . . ?
C15 C18 1.47(2) . . ?
C15 C19 1.64(2) . . ?
N5 O3 1.305(9) . . ?
C20 C21 1.49(1) . . ?
C21 N6 1.35(1) . . ?
C21 N7 1.32(1) . . ?
N6 O4 1.273(9) . . ?
N6 C22 1.53(1) . . ?
N6 N7 2.179(9) . . ?
C22 C23 1.55(1) . . ?
C22 C24 1.51(1) . . ?
C22 C25 1.52(1) . . ?
C23 N7 1.50(1) . . ?
C23 C26 1.55(1) . . ?
C23 C27 1.53(1) . . ?
N7 O5 1.318(8) . . ?
CL1 O6 1.32(1) . . ?
CL1 O7 1.30(1) . . ?
CL1 O8 1.38(2) . . ?
CL1 O9 1.36(1) . . ?
O6 O8 2.00(3) . . ?
O7 O8 2.08(3) . . ?
O8 O9 2.02(3) . . ?
CL2 O10 1.38(1) . . ?
CL2 O11 1.429(8) . . ?
CL2 O12 1.39(1) . . ?
CL2 O13 1.36(1) . . ?
O10 O12 2.17(3) . . ?
O12 O13 2.12(3) . . ?
O14 C28 1.40(3) . . ?

loop_
_geom_contact_atom_site_label_1
_geom_contact_atom_site_label_2
_geom_contact_distance
_geom_contact_site_symmetry_1
_geom_contact_site_symmetry_2
_geom_contact_publ_flag
? ? ? ? ? ?
